data_7107298
loop_
_publ_author_name
'Adil Mohammad'
'Dennis P. Cladis'
'William P. Forrest'
'Phillip E. Fanwick'
'Suzanne C. Bart'

_publ_section_title
;
 Reductive heterocoupling mediated by Cp*2 U(2,2'-bpy)
;
_journal_issue 11
_journal_name_full Chem.Commun.
_journal_page_first 1671
_journal_page_last 1673
_journal_paper_doi 10.1039/c2cc16200h
_journal_volume 48
_journal_year 2012
_chemical_formula_moiety '2(C38 H47 N2 O1 U1),C10 H8 N2'
_chemical_formula_sum 'C86 H102 N6 O2 U2'
_chemical_formula_weight 1727.87
_chemical_name_systematic ' ?'
_space_group_IT_number 2
_symmetry_cell_setting triclinic
_symmetry_space_group_name_Hall '-P 1'
_symmetry_space_group_name_H-M 'P -1'
_atom_type_scat_source 'International Tables for Crystallography (Vol C)'
_cell_angle_alpha 86.613(3)
_cell_angle_beta 88.157(2)
_cell_angle_gamma 82.654(2)
_cell_formula_units_Z 1
_cell_length_a 9.9120(4)
_cell_length_b 10.4913(5)
_cell_length_c 17.3261(9)
_cell_measurement_reflns_used 25742
_cell_measurement_temperature 150.00(2)
_cell_measurement_theta_max 25
_cell_measurement_theta_min 2
_cell_volume 1783.28(15)
_computing_cell_refinement 'DENZO/SCALEPACK (Otwinowski & Minor, 1996)'
_computing_data_collection 'Collect (Nonius, 1998)'
_computing_data_reduction 'DENZO/SCALEPACK (Otwinowski & Minor, 1996)'
_computing_molecular_graphics
;
ORTEP (Johnson, 1976)
PLATON (Spek, 2003)
;
_computing_publication_material 'SHELX97(Sheldrick, 2008) and local programs'
_computing_structure_refinement 'SHELX97 (Sheldrick, 2008)'
_computing_structure_solution
;
Direct methods (Shelxs97, Sheldrick, 2008)
;
_diffrn_ambient_temperature 150.00(2)
_diffrn_measured_fraction_theta_full 0.9900
_diffrn_measured_fraction_theta_max 0.9900
_diffrn_measurement_device_type Nonius_KappaCCD
_diffrn_measurement_method \w
_diffrn_radiation_monochromator 'graphite 002'
_diffrn_radiation_type MO-K\a
_diffrn_radiation_wavelength 0.71073
_diffrn_reflns_av_R_equivalents 0.0940
_diffrn_reflns_av_sigmaI/netI 0.0482
_diffrn_reflns_limit_h_max 11
_diffrn_reflns_limit_h_min 0
_diffrn_reflns_limit_k_max 12
_diffrn_reflns_limit_k_min -12
_diffrn_reflns_limit_l_max 20
_diffrn_reflns_limit_l_min -20
_diffrn_reflns_number 25742
_diffrn_reflns_theta_full 22.5
_diffrn_reflns_theta_max 25.39
_diffrn_reflns_theta_min 2.34
_diffrn_standards_number 0
_exptl_absorpt_coefficient_mu 4.589
_exptl_absorpt_correction_T_max 0.5260
_exptl_absorpt_correction_T_min 0.4320
_exptl_absorpt_correction_type multi-scan
_exptl_absorpt_process_details 'SCALEPACK (Otwinowski & Minor, 1997)'
_exptl_crystal_colour 1violet
_exptl_crystal_density_diffrn 1.609
_exptl_crystal_density_method 'not measured'
_exptl_crystal_description needle
_exptl_crystal_F_000 860
_exptl_crystal_size_max 0.50
_exptl_crystal_size_mid 0.20
_exptl_crystal_size_min 0.14
_refine_diff_density_max 3.83
_refine_diff_density_min -2.00
_refine_ls_d_res_high 0.93
_refine_ls_extinction_method none
_refine_ls_goodness_of_fit_ref 1.235
_refine_ls_hydrogen_treatment constr
_refine_ls_matrix_type full
_refine_ls_number_parameters 444
_refine_ls_number_reflns 4633
_refine_ls_number_restraints 0
_refine_ls_R_factor_all 0.082
_refine_ls_R_factor_gt 0.075
_refine_ls_shift/su_max 0.000
_refine_ls_structure_factor_coef Fsqd
_refine_ls_weighting_details '1/[\s^2^(Fo^2^)+(0.0886P)^2^+30.6475P] where P=(Fo^2^+2Fc^2^)/3 '
_refine_ls_weighting_scheme calc
_refine_ls_wR_factor_gt 0.185
_refine_ls_wR_factor_ref 0.189
_reflns_number_gt 4291
_reflns_number_total 4633
_reflns_threshold_expression >2.0\s(I)
_cod_data_source_file c2cc16200h.txt
_cod_data_source_block AM166
_cod_depositor_comments
;
The following automatic conversions were performed:

'_refine_ls_weighting_scheme' value 'calc ' changed to 'calc'
according to the built-in table from CIF Core dictionary named
'cif_core.dic' version 2.4.1 from 2010-06-29.

Automatic conversion script
Id: cif_fix_values 1715 2011-07-08 13:25:40Z adriana 
;
_cod_original_cell_volume 1783.27(14)
_cod_database_code 7107298

loop_
_symmetry_equiv_pos_as_xyz
'x, y, z'
'-x, -y, -z'

loop_
_atom_site_label
_atom_site_fract_x
_atom_site_fract_y
_atom_site_fract_z
_atom_site_U_iso_or_equiv
_atom_site_adp_type
_atom_site_occupancy
_atom_site_symmetry_multiplicity
_atom_site_calc_flag
_atom_site_refinement_flags
U1 0.30840(6) -0.95843(5) 0.26186(3) 0.0304(3) Uani 1 1 d .
O30 0.4123(11) -1.1252(9) 0.2077(6) 0.037(3) Uani 1 1 d .
N11 0.3341(12) -0.7176(11) 0.2520(7) 0.031(3) Uani 1 1 d .
N21 0.4967(12) -0.9044(13) 0.1898(8) 0.039(3) Uani 1 1 d .
N81 -0.0198(18) -0.4621(18) 0.3970(10) 0.068(5) Uani 1 1 d .
C12 0.2460(17) -0.6278(14) 0.2868(9) 0.038(4) Uani 1 1 d .
C13 0.2617(18) -0.4999(16) 0.2801(10) 0.043(4) Uani 1 1 d .
C14 0.3681(18) -0.4581(14) 0.2362(9) 0.039(4) Uani 1 1 d .
C15 0.4573(17) -0.5496(14) 0.2020(9) 0.036(4) Uani 1 1 d .
C16 0.4419(16) -0.6791(14) 0.2103(9) 0.032(4) Uani 1 1 d .
C22 0.5728(17) -1.0037(15) 0.1434(11) 0.042(4) Uani 1 1 d .
C23 0.7220(17) -0.9871(17) 0.1298(10) 0.042(4) Uani 1 1 d .
C24 0.7552(18) -0.8684(16) 0.1268(10) 0.045(4) Uani 1 1 d .
C25 0.6596(16) -0.7615(14) 0.1450(9) 0.036(4) Uani 1 1 d .
C26 0.5372(15) -0.7833(14) 0.1785(8) 0.030(3) Uani 1 1 d .
C30 0.5482(18) -1.1321(16) 0.1814(10) 0.044(4) Uani 1 1 d .
C31 0.5973(17) -1.2438(15) 0.1316(9) 0.037(4) Uani 1 1 d .
C32 0.7194(19) -1.3185(15) 0.1492(10) 0.044(4) Uani 1 1 d .
C33 0.7746(18) -1.4114(15) 0.1009(9) 0.041(4) Uani 1 1 d .
C34 0.7106(17) -1.4397(16) 0.0359(9) 0.040(4) Uani 1 1 d .
C35 0.5871(18) -1.3639(15) 0.0190(9) 0.040(4) Uani 1 1 d .
C36 0.5331(17) -1.2685(15) 0.0660(10) 0.043(4) Uani 1 1 d .
C37 0.772(2) -1.5437(16) -0.0153(11) 0.056(5) Uani 1 1 d .
C41 0.4894(17) -1.0131(18) 0.3803(9) 0.043(4) Uani 1 1 d .
C42 0.4017(18) -1.1073(17) 0.3904(9) 0.043(4) Uani 1 1 d .
C43 0.2741(17) -1.0402(17) 0.4166(9) 0.042(4) Uani 1 1 d .
C44 0.2892(18) -0.9098(14) 0.4224(9) 0.039(4) Uani 1 1 d .
C45 0.4240(19) -0.8935(15) 0.3995(9) 0.040(4) Uani 1 1 d .
C51 0.6448(19) -1.035(2) 0.3648(11) 0.059(5) Uani 1 1 d .
C52 0.438(2) -1.2505(17) 0.3841(10) 0.056(5) Uani 1 1 d .
C53 0.155(2) -1.1075(19) 0.4483(11) 0.056(5) Uani 1 1 d .
C54 0.187(2) -0.8117(18) 0.4582(11) 0.055(5) Uani 1 1 d .
C55 0.496(2) -0.7791(18) 0.4063(12) 0.060(5) Uani 1 1 d .
C61 0.1470(18) -0.9258(16) 0.1337(9) 0.041(4) Uani 1 1 d .
C62 0.1198(18) -1.0445(15) 0.1680(10) 0.042(4) Uani 1 1 d .
C63 0.0492(16) -1.0266(15) 0.2362(10) 0.041(4) Uani 1 1 d .
C64 0.0253(16) -0.8933(13) 0.2475(9) 0.033(4) Uani 1 1 d .
C65 0.0865(18) -0.8312(18) 0.1825(9) 0.045(4) Uani 1 1 d .
C71 0.211(2) -0.900(2) 0.0555(10) 0.064(6) Uani 1 1 d .
C72 0.1528(18) -1.1743(17) 0.1304(12) 0.053(5) Uani 1 1 d .
C73 -0.0161(17) -1.1315(18) 0.2868(12) 0.055(5) Uani 1 1 d .
C74 -0.0690(19) -0.8263(19) 0.3067(11) 0.053(5) Uani 1 1 d .
C75 0.062(2) -0.6896(17) 0.1574(13) 0.061(5) Uani 1 1 d .
C82 -0.053(2) -0.4996(18) 0.4701(11) 0.054(5) Uani 1 1 d .
C83 -0.178(2) -0.5342(19) 0.4876(14) 0.065(6) Uani 1 1 d .
C84 -0.276(2) -0.527(2) 0.4296(12) 0.065(6) Uani 1 1 d .
C85 -0.241(3) -0.4882(18) 0.3547(13) 0.068(6) Uani 1 1 d .
C86 -0.112(2) -0.4539(19) 0.3432(12) 0.061(5) Uani 1 1 d .
H12 0.1715 -0.6543 0.3167 0.045 Uiso 1 1 calc R
H13 0.1990 -0.4393 0.3058 0.052 Uiso 1 1 calc R
H14 0.3790 -0.3694 0.2301 0.047 Uiso 1 1 calc R
H15 0.5317 -0.5237 0.1717 0.044 Uiso 1 1 calc R
H22 0.5301 -0.9968 0.0915 0.050 Uiso 1 1 calc R
H23 0.7891 -1.0593 0.1236 0.050 Uiso 1 1 calc R
H24 0.8456 -0.8547 0.1120 0.053 Uiso 1 1 calc R
H25 0.6802 -0.6761 0.1342 0.043 Uiso 1 1 calc R
H30 0.6048 -1.1446 0.2286 0.053 Uiso 1 1 calc R
H32 0.7650 -1.3052 0.1949 0.053 Uiso 1 1 calc R
H33 0.8605 -1.4583 0.1129 0.049 Uiso 1 1 calc R
H35 0.5399 -1.3788 -0.0258 0.048 Uiso 1 1 calc R
H36 0.4494 -1.2184 0.0528 0.051 Uiso 1 1 calc R
H44 0.2546 -0.8861 0.3692 0.047 Uiso 1 1 calc R
H83 -0.1996 -0.5634 0.5389 0.078 Uiso 1 1 calc R
H84 -0.3645 -0.5479 0.4419 0.079 Uiso 1 1 calc R
H85 -0.3031 -0.4855 0.3136 0.081 Uiso 1 1 calc R
H86 -0.0877 -0.4220 0.2929 0.073 Uiso 1 1 calc R
H37A 0.8713 -1.5440 -0.0185 0.084 Uiso 1 1 calc R
H37B 0.7350 -1.5275 -0.0672 0.084 Uiso 1 1 calc R
H37C 0.7511 -1.6274 0.0064 0.084 Uiso 1 1 calc R
H51A 0.6687 -0.9777 0.3210 0.088 Uiso 1 1 calc R
H51B 0.6725 -1.1246 0.3526 0.088 Uiso 1 1 calc R
H51C 0.6918 -1.0158 0.4109 0.088 Uiso 1 1 calc R
H52A 0.4937 -1.2667 0.3369 0.083 Uiso 1 1 calc R
H52B 0.3550 -1.2912 0.3820 0.083 Uiso 1 1 calc R
H52C 0.4902 -1.2866 0.4293 0.083 Uiso 1 1 calc R
H53A 0.1657 -1.1277 0.5039 0.084 Uiso 1 1 calc R
H53B 0.1534 -1.1872 0.4218 0.084 Uiso 1 1 calc R
H53C 0.0699 -1.0508 0.4395 0.084 Uiso 1 1 calc R
H54A 0.0954 -0.8231 0.4421 0.082 Uiso 1 1 calc R
H54B 0.2068 -0.7252 0.4412 0.082 Uiso 1 1 calc R
H54C 0.1913 -0.8226 0.5146 0.082 Uiso 1 1 calc R
H55A 0.5506 -0.7907 0.4529 0.090 Uiso 1 1 calc R
H55B 0.4291 -0.7021 0.4098 0.090 Uiso 1 1 calc R
H55C 0.5555 -0.7689 0.3607 0.090 Uiso 1 1 calc R
H71A 0.2666 -0.9785 0.0394 0.097 Uiso 1 1 calc R
H71B 0.2679 -0.8311 0.0580 0.097 Uiso 1 1 calc R
H71C 0.1391 -0.8743 0.0179 0.097 Uiso 1 1 calc R
H72A 0.2092 -1.2347 0.1651 0.079 Uiso 1 1 calc R
H72B 0.2022 -1.1618 0.0812 0.079 Uiso 1 1 calc R
H72C 0.0680 -1.2091 0.1211 0.079 Uiso 1 1 calc R
H73A -0.0897 -1.1603 0.2585 0.082 Uiso 1 1 calc R
H73B -0.0530 -1.0953 0.3351 0.082 Uiso 1 1 calc R
H73C 0.0532 -1.2048 0.2986 0.082 Uiso 1 1 calc R
H74A -0.1620 -0.8134 0.2875 0.080 Uiso 1 1 calc R
H74B -0.0399 -0.7427 0.3157 0.080 Uiso 1 1 calc R
H74C -0.0664 -0.8794 0.3552 0.080 Uiso 1 1 calc R
H75A 0.0030 -0.6775 0.1126 0.092 Uiso 1 1 calc R
H75B 0.1492 -0.6585 0.1434 0.092 Uiso 1 1 calc R
H75C 0.0181 -0.6410 0.2000 0.092 Uiso 1 1 calc R

loop_
_atom_site_aniso_label
_atom_site_aniso_U_11
_atom_site_aniso_U_22
_atom_site_aniso_U_33
_atom_site_aniso_U_12
_atom_site_aniso_U_13
_atom_site_aniso_U_23
U1 0.0376(4) 0.0223(3) 0.0307(4) -0.0039(2) 0.0027(2) 0.0020(2)
O30 0.047(7) 0.018(5) 0.046(6) -0.004(5) 0.012(5) -0.005(5)
N11 0.034(7) 0.021(6) 0.039(7) -0.004(6) -0.005(6) 0.000(6)
N21 0.028(7) 0.051(9) 0.041(8) -0.002(6) 0.011(6) -0.027(7)
N81 0.071(12) 0.078(12) 0.049(10) 0.009(10) 0.006(9) 0.007(9)
C12 0.047(10) 0.025(8) 0.041(9) -0.002(7) 0.006(8) -0.004(7)
C13 0.046(10) 0.035(9) 0.046(10) 0.009(8) -0.004(8) -0.005(8)
C14 0.061(11) 0.019(8) 0.038(9) -0.006(8) 0.002(8) -0.005(7)
C15 0.052(10) 0.024(8) 0.036(9) -0.014(7) -0.002(7) 0.000(7)
C16 0.039(9) 0.023(8) 0.034(9) -0.007(7) -0.004(7) 0.002(7)
C22 0.039(10) 0.024(8) 0.061(11) -0.005(7) 0.010(8) 0.001(8)
C23 0.037(9) 0.044(10) 0.044(10) -0.004(8) 0.010(8) -0.013(8)
C24 0.044(10) 0.038(10) 0.048(10) -0.002(8) 0.011(8) 0.013(8)
C25 0.049(10) 0.020(8) 0.040(9) -0.011(7) -0.006(8) 0.007(7)
C26 0.037(9) 0.030(8) 0.024(8) -0.013(7) -0.001(7) 0.000(7)
C30 0.051(11) 0.042(10) 0.040(10) -0.013(8) 0.009(8) -0.012(8)
C31 0.047(10) 0.030(9) 0.037(9) -0.015(8) 0.002(8) -0.006(7)
C32 0.061(12) 0.026(9) 0.046(10) -0.008(8) -0.002(9) 0.003(8)
C33 0.049(10) 0.030(9) 0.041(10) 0.005(8) -0.008(8) 0.003(8)
C34 0.047(10) 0.034(9) 0.038(10) -0.005(8) 0.016(8) 0.002(8)
C35 0.058(11) 0.029(9) 0.035(9) -0.013(8) -0.009(8) 0.002(7)
C36 0.036(9) 0.031(9) 0.059(11) 0.003(7) -0.001(8) 0.001(8)
C37 0.080(14) 0.031(9) 0.053(11) 0.000(9) 0.019(10) 0.002(8)
C41 0.037(9) 0.057(11) 0.036(9) -0.006(8) 0.005(7) -0.007(8)
C42 0.054(11) 0.046(10) 0.029(9) -0.001(9) -0.011(8) -0.002(8)
C43 0.042(10) 0.053(11) 0.027(8) 0.000(8) -0.005(7) 0.014(8)
C44 0.060(11) 0.023(8) 0.029(8) 0.012(8) 0.002(8) 0.007(7)
C45 0.066(12) 0.027(9) 0.026(8) -0.007(8) 0.004(8) 0.000(7)
C51 0.051(12) 0.084(15) 0.039(10) 0.001(10) -0.003(9) 0.000(10)
C52 0.086(15) 0.037(10) 0.040(10) 0.006(10) -0.003(10) 0.006(8)
C53 0.057(12) 0.062(13) 0.050(11) -0.015(10) 0.009(9) 0.001(10)
C54 0.070(13) 0.048(11) 0.043(10) 0.005(10) 0.003(9) -0.004(9)
C55 0.078(14) 0.041(11) 0.062(13) -0.015(10) -0.009(11) 0.004(9)
C61 0.049(10) 0.043(10) 0.033(9) -0.011(8) -0.001(8) -0.002(8)
C62 0.053(11) 0.020(8) 0.052(11) 0.004(7) -0.011(9) -0.011(8)
C63 0.038(9) 0.023(8) 0.060(11) -0.012(7) 0.001(8) 0.027(8)
C64 0.049(10) 0.010(7) 0.037(9) 0.012(6) 0.000(7) -0.001(6)
C65 0.051(11) 0.057(11) 0.030(9) -0.011(9) -0.012(8) -0.005(9)
C71 0.049(12) 0.107(18) 0.036(10) -0.015(11) 0.003(9) 0.016(11)
C72 0.041(10) 0.042(10) 0.076(13) 0.004(8) -0.001(9) -0.033(10)
C73 0.030(9) 0.052(11) 0.082(14) -0.018(8) -0.014(9) 0.029(10)
C74 0.049(11) 0.062(12) 0.047(11) 0.006(9) -0.002(9) -0.011(9)
C75 0.070(14) 0.036(10) 0.079(14) -0.008(9) -0.023(11) 0.009(10)
C82 0.063(13) 0.042(10) 0.052(12) 0.006(9) 0.008(9) 0.001(9)
C83 0.068(15) 0.044(11) 0.081(15) -0.001(10) -0.008(12) 0.005(11)
C84 0.074(15) 0.059(13) 0.066(14) -0.025(11) -0.003(11) 0.008(11)
C85 0.096(18) 0.033(10) 0.068(14) 0.014(11) -0.012(12) 0.011(10)
C86 0.062(14) 0.057(13) 0.059(13) -0.004(10) 0.002(11) 0.017(10)

loop_
_atom_type_symbol
_atom_type_radius_bond
U 1.42
O 0.73
N 0.75
C 0.77
H 0.32

loop_
_geom_angle_atom_site_label_1
_geom_angle_atom_site_label_2
_geom_angle_atom_site_label_3
_geom_angle
_geom_angle_site_symmetry_3
O30 U1 N21 69.5(4) .
O30 U1 N11 134.0(4) .
N21 U1 N11 64.9(4) .
O30 U1 C41 87.3(5) .
N21 U1 C41 84.5(5) .
N11 U1 C41 93.8(5) .
O30 U1 C61 85.9(5) .
N21 U1 C61 92.0(5) .
N11 U1 C61 90.1(4) .
C41 U1 C61 173.1(5) .
O30 U1 C42 79.5(5) .
N21 U1 C42 107.8(5) .
N11 U1 C42 119.4(5) .
C41 U1 C42 29.3(5) .
C61 U1 C42 149.2(5) .
O30 U1 C65 115.1(5) .
N21 U1 C65 104.5(5) .
N11 U1 C65 72.4(5) .
C41 U1 C65 157.5(5) .
C61 U1 C65 29.4(5) .
C42 U1 C65 147.6(5) .
O30 U1 C62 73.6(4) .
N21 U1 C62 111.1(5) .
N11 U1 C62 118.0(4) .
C41 U1 C62 148.1(5) .
C61 U1 C62 29.3(5) .
C42 U1 C62 119.9(5) .
C65 U1 C62 47.6(5) .
O30 U1 C43 104.7(5) .
N21 U1 C43 132.4(5) .
N11 U1 C43 109.7(5) .
C41 U1 C43 47.9(5) .
C61 U1 C43 135.5(5) .
C42 U1 C43 30.1(5) .
C65 U1 C43 119.3(5) .
C62 U1 C43 112.0(5) .
O30 U1 C63 93.3(5) .
N21 U1 C63 138.5(5) .
N11 U1 C63 117.1(4) .
C41 U1 C63 133.7(5) .
C61 U1 C63 48.1(5) .
C42 U1 C63 105.5(5) .
C65 U1 C63 47.9(5) .
C62 U1 C63 28.2(5) .
C43 U1 C63 87.8(5) .
O30 U1 C64 120.3(4) .
N21 U1 C64 133.9(5) .
N11 U1 C64 88.9(4) .
C41 U1 C64 137.0(5) .
C61 U1 C64 48.7(5) .
C42 U1 C64 118.2(5) .
C65 U1 C64 29.5(5) .
C62 U1 C64 47.5(5) .
C43 U1 C64 91.0(5) .
C63 U1 C64 29.1(5) .
O30 U1 C45 115.7(5) .
N21 U1 C45 90.7(5) .
N11 U1 C45 71.1(4) .
C41 U1 C45 28.8(5) .
C61 U1 C45 157.7(5) .
C42 U1 C45 48.5(5) .
C65 U1 C45 129.1(5) .
C62 U1 C45 158.2(5) .
C43 U1 C45 47.7(5) .
C63 U1 C45 130.3(5) .
C64 U1 C45 117.0(5) .
C30 O30 U1 122.5(9) .
C12 N11 C16 118.8(12) .
C12 N11 U1 123.0(10) .
C16 N11 U1 118.2(9) .
C26 N21 C22 115.0(12) .
C26 N21 U1 126.7(9) .
C22 N21 U1 117.9(10) .
C86 N81 C82 119.4(19) .
N11 C12 C13 121.7(15) .
N11 C12 H12 119.20 .
C13 C12 H12 119.20 .
C12 C13 C14 120.5(15) .
C12 C13 H13 119.80 .
C14 C13 H13 119.80 .
C15 C14 C13 117.4(15) .
C15 C14 H14 121.30 .
C13 C14 H14 121.30 .
C14 C15 C16 121.6(15) .
C14 C15 H15 119.20 .
C16 C15 H15 119.20 .
N11 C16 C15 119.9(14) .
N11 C16 C26 115.4(12) .
C15 C16 C26 124.7(14) .
N21 C22 C30 106.7(13) .
N21 C22 C23 113.9(13) .
C30 C22 C23 114.5(14) .
N21 C22 H22 107.10 .
C30 C22 H22 107.10 .
C23 C22 H22 107.10 .
C24 C23 C22 117.6(15) .
C24 C23 H23 121.20 .
C22 C23 H23 121.20 .
C23 C24 C25 121.8(16) .
C23 C24 H24 119.10 .
C25 C24 H24 119.10 .
C26 C25 C24 118.8(14) .
C26 C25 H25 120.60 .
C24 C25 H25 120.60 .
C25 C26 N21 123.4(14) .
C25 C26 C16 121.9(13) .
N21 C26 C16 114.6(12) .
O30 C30 C22 109.2(14) .
O30 C30 C31 115.6(13) .
C22 C30 C31 112.7(14) .
O30 C30 H30 106.20 .
C22 C30 H30 106.20 .
C31 C30 H30 106.20 .
C36 C31 C32 118.0(15) .
C36 C31 C30 123.3(15) .
C32 C31 C30 118.5(15) .
C33 C32 C31 120.3(16) .
C33 C32 H32 119.90 .
C31 C32 H32 119.90 .
C32 C33 C34 122.7(16) .
C32 C33 H33 118.60 .
C34 C33 H33 118.60 .
C33 C34 C35 116.3(15) .
C33 C34 C37 121.6(16) .
C35 C34 C37 122.1(16) .
C36 C35 C34 121.3(15) .
C36 C35 H35 119.40 .
C34 C35 H35 119.40 .
C35 C36 C31 121.4(16) .
C35 C36 H36 119.30 .
C31 C36 H36 119.30 .
C34 C37 H37A 109.50 .
C34 C37 H37B 109.50 .
H37A C37 H37B 109.50 .
C34 C37 H37C 109.50 .
H37A C37 H37C 109.50 .
H37B C37 H37C 109.50 .
C45 C41 C42 110.9(15) .
C45 C41 C51 121.1(17) .
C42 C41 C51 127.1(17) .
C45 C41 U1 78.7(10) .
C42 C41 U1 75.4(10) .
C51 C41 U1 121.8(11) .
C41 C42 C43 105.2(15) .
C41 C42 C52 126.9(17) .
C43 C42 C52 127.6(17) .
C41 C42 U1 75.2(10) .
C43 C42 U1 76.2(9) .
C52 C42 U1 119.1(11) .
C44 C43 C42 108.7(15) .
C44 C43 C53 126.4(16) .
C42 C43 C53 123.7(16) .
C44 C43 U1 78.1(9) .
C42 C43 U1 73.7(9) .
C53 C43 U1 124.3(11) .
C43 C44 C45 107.7(14) .
C43 C44 C54 125.3(16) .
C45 C44 C54 126.3(16) .
C43 C44 U1 73.1(9) .
C45 C44 U1 74.9(9) .
C54 C44 U1 124.9(11) .
C43 C44 H44 92.60 .
C45 C44 H44 92.60 .
C54 C44 H44 92.60 .
U1 C44 H44 32.30 .
C41 C45 C44 107.4(14) .
C41 C45 C55 123.4(17) .
C44 C45 C55 128.4(16) .
C41 C45 U1 72.5(10) .
C44 C45 U1 76.4(10) .
C55 C45 U1 124.5(11) .
C41 C51 H51A 109.50 .
C41 C51 H51B 109.50 .
H51A C51 H51B 109.50 .
C41 C51 H51C 109.50 .
H51A C51 H51C 109.50 .
H51B C51 H51C 109.50 .
C42 C52 H52A 109.50 .
C42 C52 H52B 109.50 .
H52A C52 H52B 109.50 .
C42 C52 H52C 109.50 .
H52A C52 H52C 109.50 .
H52B C52 H52C 109.50 .
C43 C53 H53A 109.50 .
C43 C53 H53B 109.50 .
H53A C53 H53B 109.50 .
C43 C53 H53C 109.50 .
H53A C53 H53C 109.50 .
H53B C53 H53C 109.50 .
C44 C54 H54A 109.50 .
C44 C54 H54B 109.50 .
H54A C54 H54B 109.50 .
C44 C54 H54C 109.50 .
H54A C54 H54C 109.50 .
H54B C54 H54C 109.50 .
C45 C55 H55A 109.50 .
C45 C55 H55B 109.50 .
H55A C55 H55B 109.50 .
C45 C55 H55C 109.50 .
H55A C55 H55C 109.50 .
H55B C55 H55C 109.50 .
C62 C61 C65 106.4(15) .
C62 C61 C71 127.7(17) .
C65 C61 C71 125.4(17) .
C62 C61 U1 76.4(10) .
C65 C61 U1 76.3(9) .
C71 C61 U1 119.3(12) .
C63 C62 C61 110.1(14) .
C63 C62 C72 124.9(16) .
C61 C62 C72 124.7(17) .
C63 C62 U1 76.9(10) .
C61 C62 U1 74.3(10) .
C72 C62 U1 120.2(11) .
C62 C63 C64 108.6(13) .
C62 C63 C73 126.1(16) .
C64 C63 C73 124.5(16) .
C62 C63 U1 74.9(10) .
C64 C63 U1 75.8(9) .
C73 C63 U1 123.4(11) .
C63 C64 C65 106.2(14) .
C63 C64 C74 127.5(15) .
C65 C64 C74 125.3(14) .
C63 C64 U1 75.1(9) .
C65 C64 U1 73.9(9) .
C74 C64 U1 125.4(11) .
C61 C65 C64 108.6(15) .
C61 C65 C75 123.0(16) .
C64 C65 C75 126.7(17) .
C61 C65 U1 74.4(10) .
C64 C65 U1 76.6(9) .
C75 C65 U1 127.1(12) .
C61 C71 H71A 109.50 .
C61 C71 H71B 109.50 .
H71A C71 H71B 109.50 .
C61 C71 H71C 109.50 .
H71A C71 H71C 109.50 .
H71B C71 H71C 109.50 .
C62 C72 H72A 109.50 .
C62 C72 H72B 109.50 .
H72A C72 H72B 109.50 .
C62 C72 H72C 109.50 .
H72A C72 H72C 109.50 .
H72B C72 H72C 109.50 .
C63 C73 H73A 109.50 .
C63 C73 H73B 109.50 .
H73A C73 H73B 109.50 .
C63 C73 H73C 109.50 .
H73A C73 H73C 109.50 .
H73B C73 H73C 109.50 .
C64 C74 H74A 109.50 .
C64 C74 H74B 109.50 .
H74A C74 H74B 109.50 .
C64 C74 H74C 109.50 .
H74A C74 H74C 109.50 .
H74B C74 H74C 109.50 .
C65 C75 H75A 109.50 .
C65 C75 H75B 109.50 .
H75A C75 H75B 109.50 .
C65 C75 H75C 109.50 .
H75A C75 H75C 109.50 .
H75B C75 H75C 109.50 .
N81 C82 C83 120(2) .
N81 C82 C82 118(2) 2_546
C83 C82 C82 122(2) 2_546
C82 C83 C84 120(2) .
C82 C83 H83 120.10 .
C84 C83 H83 120.10 .
C85 C84 C83 120(2) .
C85 C84 H84 120.20 .
C83 C84 H84 120.20 .
C84 C85 C86 116(2) .
C84 C85 H85 122.10 .
C86 C85 H85 122.10 .
N81 C86 C85 124.8(19) .
N81 C86 H86 117.60 .
C85 C86 H86 117.60 .

loop_
_geom_bond_atom_site_label_1
_geom_bond_atom_site_label_2
_geom_bond_distance
_geom_bond_site_symmetry_2
U1 O30 2.162(10) .
U1 N21 2.324(13) .
U1 N11 2.567(12) .
U1 C41 2.756(17) .
U1 C61 2.758(17) .
U1 C42 2.758(16) .
U1 C65 2.782(17) .
U1 C62 2.785(16) .
U1 C43 2.790(15) .
U1 C63 2.809(16) .
U1 C64 2.818(16) .
U1 C45 2.834(16) .
O30 C30 1.40(2) .
N11 C12 1.36(2) .
N11 C16 1.361(19) .
N21 C26 1.38(2) .
N21 C22 1.47(2) .
N81 C86 1.32(3) .
N81 C82 1.35(2) .
C12 C13 1.37(2) .
C12 H12 0.9500 .
C13 C14 1.38(2) .
C13 H13 0.9500 .
C14 C15 1.37(2) .
C14 H14 0.9500 .
C15 C16 1.38(2) .
C15 H15 0.9500 .
C16 C26 1.47(2) .
C22 C30 1.51(2) .
C22 C23 1.52(2) .
C22 H22 1.0000 .
C23 C24 1.33(2) .
C23 H23 0.9500 .
C24 C25 1.42(2) .
C24 H24 0.9500 .
C25 C26 1.37(2) .
C25 H25 0.9500 .
C30 C31 1.52(2) .
C30 H30 1.0000 .
C31 C36 1.37(2) .
C31 C32 1.39(2) .
C32 C33 1.37(2) .
C32 H32 0.9500 .
C33 C34 1.38(2) .
C33 H33 0.9500 .
C34 C35 1.40(2) .
C34 C37 1.50(2) .
C35 C36 1.37(2) .
C35 H35 0.9500 .
C36 H36 0.9500 .
C37 H37A 0.9800 .
C37 H37B 0.9800 .
C37 H37C 0.9800 .
C41 C45 1.39(2) .
C41 C42 1.40(2) .
C41 C51 1.55(2) .
C42 C43 1.44(2) .
C42 C52 1.51(2) .
C43 C44 1.40(2) .
C43 C53 1.52(2) .
C44 C45 1.41(2) .
C44 C54 1.50(2) .
C44 H44 1.0000 .
C45 C55 1.48(2) .
C51 H51A 0.9800 .
C51 H51B 0.9800 .
C51 H51C 0.9800 .
C52 H52A 0.9800 .
C52 H52B 0.9800 .
C52 H52C 0.9800 .
C53 H53A 0.9800 .
C53 H53B 0.9800 .
C53 H53C 0.9800 .
C54 H54A 0.9800 .
C54 H54B 0.9800 .
C54 H54C 0.9800 .
C55 H55A 0.9800 .
C55 H55B 0.9800 .
C55 H55C 0.9800 .
C61 C62 1.40(2) .
C61 C65 1.41(2) .
C61 C71 1.50(2) .
C62 C63 1.36(2) .
C62 C72 1.54(2) .
C63 C64 1.41(2) .
C63 C73 1.56(2) .
C64 C65 1.43(2) .
C64 C74 1.51(2) .
C65 C75 1.51(3) .
C71 H71A 0.9800 .
C71 H71B 0.9800 .
C71 H71C 0.9800 .
C72 H72A 0.9800 .
C72 H72B 0.9800 .
C72 H72C 0.9800 .
C73 H73A 0.9800 .
C73 H73B 0.9800 .
C73 H73C 0.9800 .
C74 H74A 0.9800 .
C74 H74B 0.9800 .
C74 H74C 0.9800 .
C75 H75A 0.9800 .
C75 H75B 0.9800 .
C75 H75C 0.9800 .
C82 C83 1.36(3) .
C82 C82 1.50(4) 2_546
C83 C84 1.41(3) .
C83 H83 0.9500 .
C84 C85 1.38(3) .
C84 H84 0.9500 .
C85 C86 1.38(3) .
C85 H85 0.9500 .
C86 H86 0.9500 .

loop_
_geom_torsion_atom_site_label_1
_geom_torsion_atom_site_label_2
_geom_torsion_atom_site_label_3
_geom_torsion_atom_site_label_4
_geom_torsion
_geom_torsion_site_symmetry_1
_geom_torsion_site_symmetry_4
N21 U1 O30 C30 20.1(11) . .
N11 U1 O30 C30 27.6(14) . .
C41 U1 O30 C30 -65.0(12) . .
C61 U1 O30 C30 113.8(12) . .
C42 U1 O30 C30 -93.5(12) . .
C65 U1 O30 C30 116.9(12) . .
C62 U1 O30 C30 140.9(12) . .
C43 U1 O30 C30 -110.1(12) . .
C63 U1 O30 C30 161.3(12) . .
C64 U1 O30 C30 149.8(11) . .
C45 U1 O30 C30 -60.4(12) . .
O30 U1 N11 C12 173.1(11) . .
N21 U1 N11 C12 -179.1(13) . .
C41 U1 N11 C12 -97.1(12) . .
C61 U1 N11 C12 88.7(12) . .
C42 U1 N11 C12 -82.1(13) . .
C65 U1 N11 C12 64.9(12) . .
C62 U1 N11 C12 79.2(13) . .
C43 U1 N11 C12 -50.7(13) . .
C63 U1 N11 C12 47.3(13) . .
C64 U1 N11 C12 40.0(12) . .
C45 U1 N11 C12 -79.1(12) . .
O30 U1 N11 C16 -7.4(13) . .
N21 U1 N11 C16 0.3(10) . .
C41 U1 N11 C16 82.4(11) . .
C61 U1 N11 C16 -91.9(11) . .
C42 U1 N11 C16 97.4(11) . .
C65 U1 N11 C16 -115.7(11) . .
C62 U1 N11 C16 -101.4(11) . .
C43 U1 N11 C16 128.8(10) . .
C63 U1 N11 C16 -133.3(10) . .
C64 U1 N11 C16 -140.5(11) . .
C45 U1 N11 C16 100.4(11) . .
O30 U1 N21 C26 177.2(14) . .
N11 U1 N21 C26 3.1(12) . .
C41 U1 N21 C26 -93.7(13) . .
C61 U1 N21 C26 92.3(13) . .
C42 U1 N21 C26 -111.7(13) . .
C65 U1 N21 C26 65.3(13) . .
C62 U1 N21 C26 115.0(12) . .
C43 U1 N21 C26 -91.3(14) . .
C63 U1 N21 C26 106.4(13) . .
C64 U1 N21 C26 64.3(14) . .
C45 U1 N21 C26 -65.6(13) . .
O30 U1 N21 C22 5.3(11) . .
N11 U1 N21 C22 -168.8(13) . .
C41 U1 N21 C22 94.4(12) . .
C61 U1 N21 C22 -79.6(12) . .
C42 U1 N21 C22 76.4(12) . .
C65 U1 N21 C22 -106.6(12) . .
C62 U1 N21 C22 -56.9(13) . .
C43 U1 N21 C22 96.8(12) . .
C63 U1 N21 C22 -65.5(14) . .
C64 U1 N21 C22 -107.6(12) . .
C45 U1 N21 C22 122.5(12) . .
C16 N11 C12 C13 1(2) . .
U1 N11 C12 C13 -179.5(12) . .
N11 C12 C13 C14 1(3) . .
C12 C13 C14 C15 -1(3) . .
C13 C14 C15 C16 0(2) . .
C12 N11 C16 C15 -2(2) . .
U1 N11 C16 C15 178.3(11) . .
C12 N11 C16 C26 176.3(14) . .
U1 N11 C16 C26 -3.1(16) . .
C14 C15 C16 N11 2(2) . .
C14 C15 C16 C26 -176.9(15) . .
C26 N21 C22 C30 161.8(14) . .
U1 N21 C22 C30 -25.4(17) . .
C26 N21 C22 C23 34(2) . .
U1 N21 C22 C23 -152.8(11) . .
N21 C22 C23 C24 -30(2) . .
C30 C22 C23 C24 -153.4(16) . .
C22 C23 C24 C25 8(3) . .
C23 C24 C25 C26 11(3) . .
C24 C25 C26 N21 -5(2) . .
C24 C25 C26 C16 170.1(15) . .
C22 N21 C26 C25 -18(2) . .
U1 N21 C26 C25 170.0(11) . .
C22 N21 C26 C16 166.3(13) . .
U1 N21 C26 C16 -5.8(19) . .
N11 C16 C26 C25 -170.5(14) . .
C15 C16 C26 C25 8(2) . .
N11 C16 C26 N21 5.4(19) . .
C15 C16 C26 N21 -176.1(15) . .
U1 O30 C30 C22 -40.5(17) . .
U1 O30 C30 C31 -168.9(11) . .
N21 C22 C30 O30 38.8(18) . .
C23 C22 C30 O30 165.8(14) . .
N21 C22 C30 C31 168.8(14) . .
C23 C22 C30 C31 -64(2) . .
O30 C30 C31 C36 54(2) . .
C22 C30 C31 C36 -72(2) . .
O30 C30 C31 C32 -131.2(16) . .
C22 C30 C31 C32 102.3(18) . .
C36 C31 C32 C33 2(2) . .
C30 C31 C32 C33 -173.1(15) . .
C31 C32 C33 C34 -3(3) . .
C32 C33 C34 C35 3(2) . .
C32 C33 C34 C37 -179.0(16) . .
C33 C34 C35 C36 -1(2) . .
C37 C34 C35 C36 -179.3(16) . .
C34 C35 C36 C31 0(2) . .
C32 C31 C36 C35 0(2) . .
C30 C31 C36 C35 174.5(15) . .
O30 U1 C41 C45 171.3(10) . .
N21 U1 C41 C45 101.6(10) . .
N11 U1 C41 C45 37.3(10) . .
C61 U1 C41 C45 161(4) . .
C42 U1 C41 C45 -115.4(14) . .
C65 U1 C41 C45 -13.3(19) . .
C62 U1 C41 C45 -136.4(11) . .
C43 U1 C41 C45 -76.0(11) . .
C63 U1 C41 C45 -96.7(11) . .
C64 U1 C41 C45 -55.1(13) . .
O30 U1 C41 C42 -73.3(10) . .
N21 U1 C41 C42 -143.0(10) . .
N11 U1 C41 C42 152.7(10) . .
C61 U1 C41 C42 -83(4) . .
C65 U1 C41 C42 102.1(16) . .
C62 U1 C41 C42 -21.0(15) . .
C43 U1 C41 C42 39.3(10) . .
C63 U1 C41 C42 18.6(13) . .
C64 U1 C41 C42 60.3(13) . .
C45 U1 C41 C42 115.4(14) . .
O30 U1 C41 C51 51.5(15) . .
N21 U1 C41 C51 -18.1(15) . .
N11 U1 C41 C51 -82.4(15) . .
C61 U1 C41 C51 41(5) . .
C42 U1 C41 C51 125(2) . .
C65 U1 C41 C51 -133.0(16) . .
C62 U1 C41 C51 103.9(16) . .
C43 U1 C41 C51 164.2(18) . .
C63 U1 C41 C51 143.5(14) . .
C64 U1 C41 C51 -174.8(13) . .
C45 U1 C41 C51 -119.8(19) . .
C45 C41 C42 C43 0.7(19) . .
C51 C41 C42 C43 170.1(16) . .
U1 C41 C42 C43 -70.9(10) . .
C45 C41 C42 C52 -172.9(16) . .
C51 C41 C42 C52 -4(3) . .
U1 C41 C42 C52 115.5(17) . .
C45 C41 C42 U1 71.6(13) . .
C51 C41 C42 U1 -119.1(17) . .
O30 U1 C42 C41 103.3(10) . .
N21 U1 C42 C41 39.0(11) . .
N11 U1 C42 C41 -31.7(11) . .
C61 U1 C42 C41 166.5(10) . .
C65 U1 C42 C41 -135.7(11) . .
C62 U1 C42 C41 167.4(9) . .
C43 U1 C42 C41 -110.1(15) . .
C63 U1 C42 C41 -166.1(10) . .
C64 U1 C42 C41 -137.8(9) . .
C45 U1 C42 C41 -35.5(10) . .
O30 U1 C42 C43 -146.6(11) . .
N21 U1 C42 C43 149.1(10) . .
N11 U1 C42 C43 78.4(11) . .
C41 U1 C42 C43 110.1(15) . .
C61 U1 C42 C43 -83.4(14) . .
C65 U1 C42 C43 -25.6(15) . .
C62 U1 C42 C43 -82.5(11) . .
C63 U1 C42 C43 -56.0(11) . .
C64 U1 C42 C43 -27.7(12) . .
C45 U1 C42 C43 74.6(11) . .
O30 U1 C42 C52 -21.0(14) . .
N21 U1 C42 C52 -85.3(14) . .
N11 U1 C42 C52 -156.0(13) . .
C41 U1 C42 C52 -124.3(19) . .
C61 U1 C42 C52 42.2(19) . .
C65 U1 C42 C52 100.0(16) . .
C62 U1 C42 C52 43.1(16) . .
C43 U1 C42 C52 125.6(19) . .
C63 U1 C42 C52 69.6(15) . .
C64 U1 C42 C52 97.9(14) . .
C45 U1 C42 C52 -159.8(17) . .
C41 C42 C43 C44 -0.7(18) . .
C52 C42 C43 C44 172.8(16) . .
U1 C42 C43 C44 -71.0(11) . .
C41 C42 C43 C53 -169.1(16) . .
C52 C42 C43 C53 4(3) . .
U1 C42 C43 C53 120.7(16) . .
C41 C42 C43 U1 70.2(11) . .
C52 C42 C43 U1 -116.2(17) . .
O30 U1 C43 C44 147.8(9) . .
N21 U1 C43 C44 72.3(11) . .
N11 U1 C43 C44 -1.2(11) . .
C41 U1 C43 C44 75.5(11) . .
C61 U1 C43 C44 -112.8(11) . .
C42 U1 C43 C44 113.8(15) . .
C65 U1 C43 C44 -81.6(11) . .
C62 U1 C43 C44 -134.2(10) . .
C63 U1 C43 C44 -119.3(10) . .
C64 U1 C43 C44 -90.4(10) . .
C45 U1 C43 C44 36.3(9) . .
O30 U1 C43 C42 34.0(11) . .
N21 U1 C43 C42 -41.5(13) . .
N11 U1 C43 C42 -115.0(10) . .
C41 U1 C43 C42 -38.3(10) . .
C61 U1 C43 C42 133.4(10) . .
C65 U1 C43 C42 164.6(10) . .
C62 U1 C43 C42 112.0(10) . .
C63 U1 C43 C42 126.9(10) . .
C64 U1 C43 C42 155.8(10) . .
C45 U1 C43 C42 -77.5(11) . .
O30 U1 C43 C53 -86.0(15) . .
N21 U1 C43 C53 -161.5(13) . .
N11 U1 C43 C53 124.9(14) . .
C41 U1 C43 C53 -158.3(17) . .
C61 U1 C43 C53 13.3(18) . .
C42 U1 C43 C53 -120(2) . .
C65 U1 C43 C53 44.6(16) . .
C62 U1 C43 C53 -8.0(16) . .
C63 U1 C43 C53 6.8(15) . .
C64 U1 C43 C53 35.8(15) . .
C45 U1 C43 C53 162.5(17) . .
C42 C43 C44 C45 0.6(18) . .
C53 C43 C44 C45 168.5(16) . .
U1 C43 C44 C45 -67.5(11) . .
C42 C43 C44 C54 -170.7(16) . .
C53 C43 C44 C54 -3(3) . .
U1 C43 C44 C54 121.2(17) . .
C42 C43 C44 U1 68.0(11) . .
C53 C43 C44 U1 -124.0(17) . .
O30 U1 C44 C43 -40.9(12) . .
N21 U1 C44 C43 -126.5(10) . .
N11 U1 C44 C43 178.8(10) . .
C41 U1 C44 C43 -77.5(10) . .
C61 U1 C44 C43 99.3(11) . .
C42 U1 C44 C43 -37.7(9) . .
C65 U1 C44 C43 111.9(10) . .
C62 U1 C44 C43 59.8(11) . .
C63 U1 C44 C43 62.8(10) . .
C64 U1 C44 C43 90.1(10) . .
C45 U1 C44 C43 -114.3(13) . .
O30 U1 C44 C45 73.4(10) . .
N21 U1 C44 C45 -12.2(10) . .
N11 U1 C44 C45 -66.9(9) . .
C41 U1 C44 C45 36.8(9) . .
C61 U1 C44 C45 -146.4(9) . .
C42 U1 C44 C45 76.6(10) . .
C65 U1 C44 C45 -133.8(9) . .
C62 U1 C44 C45 174.1(8) . .
C43 U1 C44 C45 114.3(13) . .
C63 U1 C44 C45 177.1(9) . .
C64 U1 C44 C45 -155.6(9) . .
O30 U1 C44 C54 -162.6(13) . .
N21 U1 C44 C54 111.8(15) . .
N11 U1 C44 C54 57.1(14) . .
C41 U1 C44 C54 160.8(18) . .
C61 U1 C44 C54 -22.4(18) . .
C42 U1 C44 C54 -159.4(18) . .
C65 U1 C44 C54 -9.8(16) . .
C62 U1 C44 C54 -61.9(16) . .
C43 U1 C44 C54 -122(2) . .
C63 U1 C44 C54 -58.9(15) . .
C64 U1 C44 C54 -31.6(15) . .
C45 U1 C44 C54 124.0(18) . .
C42 C41 C45 C44 0(2) . .
C51 C41 C45 C44 -170.5(15) . .
U1 C41 C45 C44 69.1(11) . .
C42 C41 C45 C55 170.3(16) . .
C51 C41 C45 C55 0(3) . .
U1 C41 C45 C55 -120.3(16) . .
C42 C41 C45 U1 -69.4(12) . .
C51 C41 C45 U1 120.5(15) . .
C43 C44 C45 C41 -0.1(18) . .
C54 C44 C45 C41 171.1(16) . .
U1 C44 C45 C41 -66.4(12) . .
C43 C44 C45 C55 -170.1(17) . .
C54 C44 C45 C55 1(3) . .
U1 C44 C45 C55 123.6(18) . .
C43 C44 C45 U1 66.3(11) . .
C54 C44 C45 U1 -122.5(16) . .
O30 U1 C45 C41 -9.7(11) . .
N21 U1 C45 C41 -77.2(10) . .
N11 U1 C45 C41 -140.2(11) . .
C61 U1 C45 C41 -174.1(12) . .
C42 U1 C45 C41 36.3(9) . .
C65 U1 C45 C41 173.5(9) . .
C62 U1 C45 C41 101.3(15) . .
C43 U1 C45 C41 77.1(10) . .
C63 U1 C45 C41 109.8(10) . .
C64 U1 C45 C41 141.2(9) . .
O30 U1 C45 C44 -123.2(8) . .
N21 U1 C45 C44 169.3(9) . .
N11 U1 C45 C44 106.2(9) . .
C41 U1 C45 C44 -113.5(13) . .
C61 U1 C45 C44 72.3(15) . .
C42 U1 C45 C44 -77.3(10) . .
C65 U1 C45 C44 60.0(10) . .
C62 U1 C45 C44 -12.2(17) . .
C43 U1 C45 C44 -36.4(8) . .
C63 U1 C45 C44 -3.7(11) . .
C64 U1 C45 C44 27.6(10) . .
O30 U1 C45 C55 109.2(15) . .
N21 U1 C45 C55 41.7(15) . .
N11 U1 C45 C55 -21.3(14) . .
C41 U1 C45 C55 119(2) . .
C61 U1 C45 C55 -55(2) . .
C42 U1 C45 C55 155.2(18) . .
C65 U1 C45 C55 -67.6(17) . .
C62 U1 C45 C55 -139.8(15) . .
C43 U1 C45 C55 -164.0(18) . .
C63 U1 C45 C55 -131.3(14) . .
C64 U1 C45 C55 -100.0(15) . .
O30 U1 C61 C62 63.2(10) . .
N21 U1 C61 C62 132.5(10) . .
N11 U1 C61 C62 -162.7(10) . .
C41 U1 C61 C62 73(4) . .
C42 U1 C61 C62 1.5(16) . .
C65 U1 C61 C62 -111.0(15) . .
C43 U1 C61 C62 -43.7(13) . .
C63 U1 C61 C62 -35.0(9) . .
C64 U1 C61 C62 -74.2(10) . .
C45 U1 C61 C62 -130.8(13) . .
O30 U1 C61 C65 174.2(10) . .
N21 U1 C61 C65 -116.5(10) . .
N11 U1 C61 C65 -51.6(10) . .
C41 U1 C61 C65 -176(4) . .
C42 U1 C61 C65 112.6(12) . .
C62 U1 C61 C65 111.0(15) . .
C43 U1 C61 C65 67.3(12) . .
C63 U1 C61 C65 76.0(11) . .
C64 U1 C61 C65 36.8(9) . .
C45 U1 C61 C65 -19.8(19) . .
O30 U1 C61 C71 -62.7(15) . .
N21 U1 C61 C71 6.6(15) . .
N11 U1 C61 C71 71.5(15) . .
C41 U1 C61 C71 -53(5) . .
C42 U1 C61 C71 -124.4(15) . .
C65 U1 C61 C71 123.1(19) . .
C62 U1 C61 C71 -126(2) . .
C43 U1 C61 C71 -169.6(14) . .
C63 U1 C61 C71 -160.9(18) . .
C64 U1 C61 C71 159.9(17) . .
C45 U1 C61 C71 103.3(18) . .
C65 C61 C62 C63 -2(2) . .
C71 C61 C62 C63 -174.0(17) . .
U1 C61 C62 C63 69.2(13) . .
C65 C61 C62 C72 172.9(16) . .
C71 C61 C62 C72 1(3) . .
U1 C61 C62 C72 -116.2(16) . .
C65 C61 C62 U1 -71.0(12) . .
C71 C61 C62 U1 116.7(18) . .
O30 U1 C62 C63 132.5(10) . .
N21 U1 C62 C63 -167.9(9) . .
N11 U1 C62 C63 -95.9(9) . .
C41 U1 C62 C63 77.0(12) . .
C61 U1 C62 C63 -115.6(14) . .
C42 U1 C62 C63 65.3(10) . .
C65 U1 C62 C63 -77.3(10) . .
C43 U1 C62 C63 32.9(10) . .
C64 U1 C62 C63 -37.0(9) . .
C45 U1 C62 C63 13.8(17) . .
O30 U1 C62 C61 -111.9(10) . .
N21 U1 C62 C61 -52.2(11) . .
N11 U1 C62 C61 19.7(11) . .
C41 U1 C62 C61 -167.4(9) . .
C42 U1 C62 C61 -179.1(9) . .
C65 U1 C62 C61 38.3(10) . .
C43 U1 C62 C61 148.5(10) . .
C63 U1 C62 C61 115.6(14) . .
C64 U1 C62 C61 78.6(10) . .
C45 U1 C62 C61 129.4(13) . .
O30 U1 C62 C72 9.5(13) . .
N21 U1 C62 C72 69.2(15) . .
N11 U1 C62 C72 141.1(13) . .
C41 U1 C62 C72 -46.0(19) . .
C61 U1 C62 C72 121.4(19) . .
C42 U1 C62 C72 -57.7(15) . .
C65 U1 C62 C72 159.7(17) . .
C43 U1 C62 C72 -90.1(15) . .
C63 U1 C62 C72 -123.0(18) . .
C64 U1 C62 C72 -159.9(17) . .
C45 U1 C62 C72 -109.2(17) . .
C61 C62 C63 C64 1(2) . .
C72 C62 C63 C64 -173.2(16) . .
U1 C62 C63 C64 69.0(12) . .
C61 C62 C63 C73 171.8(16) . .
C72 C62 C63 C73 -3(3) . .
U1 C62 C63 C73 -120.6(16) . .
C61 C62 C63 U1 -67.6(13) . .
C72 C62 C63 U1 117.8(17) . .
O30 U1 C63 C62 -45.1(9) . .
N21 U1 C63 C62 17.2(12) . .
N11 U1 C63 C62 99.2(9) . .
C41 U1 C63 C62 -134.5(9) . .
C61 U1 C63 C62 36.4(9) . .
C42 U1 C63 C62 -125.2(9) . .
C65 U1 C63 C62 76.3(10) . .
C43 U1 C63 C62 -149.8(10) . .
C64 U1 C63 C62 114.2(13) . .
C45 U1 C63 C62 -173.3(8) . .
O30 U1 C63 C64 -159.3(9) . .
N21 U1 C63 C64 -96.9(11) . .
N11 U1 C63 C64 -15.0(11) . .
C41 U1 C63 C64 111.3(10) . .
C61 U1 C63 C64 -77.8(10) . .
C42 U1 C63 C64 120.6(9) . .
C65 U1 C63 C64 -37.9(9) . .
C62 U1 C63 C64 -114.2(13) . .
C43 U1 C63 C64 96.1(10) . .
C45 U1 C63 C64 72.5(10) . .
O30 U1 C63 C73 78.4(15) . .
N21 U1 C63 C73 140.8(14) . .
N11 U1 C63 C73 -137.3(14) . .
C41 U1 C63 C73 -11.0(18) . .
C61 U1 C63 C73 159.9(18) . .
C42 U1 C63 C73 -1.6(16) . .
C65 U1 C63 C73 -160.1(18) . .
C62 U1 C63 C73 123.6(19) . .
C43 U1 C63 C73 -26.2(15) . .
C64 U1 C63 C73 -122(2) . .
C45 U1 C63 C73 -49.8(17) . .
C62 C63 C64 C65 -0.5(19) . .
C73 C63 C64 C65 -171.1(15) . .
U1 C63 C64 C65 67.9(11) . .
C62 C63 C64 C74 168.2(16) . .
C73 C63 C64 C74 -2(3) . .
U1 C63 C64 C74 -123.5(17) . .
C62 C63 C64 U1 -68.4(12) . .
C73 C63 C64 U1 121.0(16) . .
O30 U1 C64 C63 24.1(11) . .
N21 U1 C64 C63 114.1(10) . .
N11 U1 C64 C63 166.7(10) . .
C41 U1 C64 C63 -99.0(11) . .
C61 U1 C64 C63 75.5(10) . .
C42 U1 C64 C63 -70.1(10) . .
C65 U1 C64 C63 112.2(14) . .
C62 U1 C64 C63 35.8(9) . .
C43 U1 C64 C63 -83.6(10) . .
C45 U1 C64 C63 -125.3(9) . .
O30 U1 C64 C65 -88.1(10) . .
N21 U1 C64 C65 1.9(12) . .
N11 U1 C64 C65 54.5(9) . .
C41 U1 C64 C65 148.8(10) . .
C61 U1 C64 C65 -36.7(9) . .
C42 U1 C64 C65 177.7(9) . .
C62 U1 C64 C65 -76.4(10) . .
C43 U1 C64 C65 164.2(10) . .
C63 U1 C64 C65 -112.2(14) . .
C45 U1 C64 C65 122.5(9) . .
O30 U1 C64 C74 149.8(13) . .
N21 U1 C64 C74 -120.2(13) . .
N11 U1 C64 C74 -67.7(14) . .
C41 U1 C64 C74 26.7(16) . .
C61 U1 C64 C74 -158.8(16) . .
C42 U1 C64 C74 55.5(14) . .
C65 U1 C64 C74 -122.1(17) . .
C62 U1 C64 C74 161.5(16) . .
C43 U1 C64 C74 42.0(14) . .
C63 U1 C64 C74 125.7(18) . .
C45 U1 C64 C74 0.4(15) . .
C62 C61 C65 C64 1.4(19) . .
C71 C61 C65 C64 173.9(16) . .
U1 C61 C65 C64 -69.7(12) . .
C62 C61 C65 C75 -164.5(16) . .
C71 C61 C65 C75 8(3) . .
U1 C61 C65 C75 124.4(17) . .
C62 C61 C65 U1 71.1(12) . .
C71 C61 C65 U1 -116.4(17) . .
C63 C64 C65 C61 -0.6(19) . .
C74 C64 C65 C61 -169.6(16) . .
U1 C64 C65 C61 68.2(12) . .
C63 C64 C65 C75 164.7(17) . .
C74 C64 C65 C75 -4(3) . .
U1 C64 C65 C75 -126.6(17) . .
C63 C64 C65 U1 -68.7(11) . .
C74 C64 C65 U1 122.3(17) . .
O30 U1 C65 C61 -6.4(11) . .
N21 U1 C65 C61 67.5(10) . .
N11 U1 C65 C61 124.6(11) . .
C41 U1 C65 C61 178.7(12) . .
C42 U1 C65 C61 -117.8(12) . .
C62 U1 C65 C61 -38.2(10) . .
C43 U1 C65 C61 -132.2(10) . .
C63 U1 C65 C61 -76.6(11) . .
C64 U1 C65 C61 -114.0(14) . .
C45 U1 C65 C61 170.5(9) . .
O30 U1 C65 C64 107.6(9) . .
N21 U1 C65 C64 -178.6(9) . .
N11 U1 C65 C64 -121.4(10) . .
C41 U1 C65 C64 -67.4(17) . .
C61 U1 C65 C64 114.0(14) . .
C42 U1 C65 C64 -3.9(15) . .
C62 U1 C65 C64 75.8(10) . .
C43 U1 C65 C64 -18.2(11) . .
C63 U1 C65 C64 37.3(9) . .
C45 U1 C65 C64 -75.6(11) . .
O30 U1 C65 C75 -126.2(15) . .
N21 U1 C65 C75 -52.4(16) . .
N11 U1 C65 C75 4.8(15) . .
C41 U1 C65 C75 59(2) . .
C61 U1 C65 C75 -120(2) . .
C42 U1 C65 C75 122.4(16) . .
C62 U1 C65 C75 -158.0(19) . .
C43 U1 C65 C75 108.0(16) . .
C63 U1 C65 C75 163.6(19) . .
C64 U1 C65 C75 126(2) . .
C45 U1 C65 C75 50.7(18) . .
C86 N81 C82 C83 3(3) . .
C86 N81 C82 C82 -177(2) . 2_546
N81 C82 C83 C84 -2(3) . .
C82 C82 C83 C84 177(2) 2_546 .
C82 C83 C84 C85 2(3) . .
C83 C84 C85 C86 -3(3) . .
C82 N81 C86 C85 -4(3) . .
C84 C85 C86 N81 4(3) . .
